data_4104201
loop_
_publ_author_name
'Jie-Peng Zhang'
'Xiao-Ming Chen'

_publ_section_title
;
 Optimized Acetylene/Carbon Dioxide Sorption in a Dynamic Porous Crystal
;
_journal_name_full 'Journal of the American Chemical Society'
_journal_page_first 5516
_journal_page_last 5521
_journal_paper_doi 10.1021/ja8089872
_journal_volume 131
_journal_year 2009
_chemical_formula_sum 'C6.42 H10 Cu N3 O0.84'
_chemical_formula_weight 206.21
_chemical_name_systematic
; 
 ? 
;
_space_group_IT_number 148
_symmetry_cell_setting trigonal
_symmetry_space_group_name_Hall '-R 3'
_symmetry_space_group_name_H-M 'R -3 :H'
_atom_sites_solution_hydrogens geom
_atom_sites_solution_primary direct
_atom_sites_solution_secondary difmap
_audit_creation_method SHELXL-97
_cell_angle_alpha 90.00
_cell_angle_beta 90.00
_cell_angle_gamma 120.00
_cell_formula_units_Z 18
_cell_length_a 19.6798(13)
_cell_length_b 19.6798(13)
_cell_length_c 14.2054(10)
_cell_measurement_temperature 195(2)
_cell_volume 4764.6(6)
_computing_structure_refinement 'SHELXL-97 (Sheldrick, 1997)'
_computing_structure_solution 'SHELXS-97 (Sheldrick, 1990)'
_diffrn_ambient_temperature 195(2)
_diffrn_measured_fraction_theta_full 1.000
_diffrn_measured_fraction_theta_max 1.000
_diffrn_measurement_device_type CCD
_diffrn_measurement_method '/w scan'
_diffrn_radiation_monochromator graphite
_diffrn_radiation_source 'fine-focus sealed tube'
_diffrn_radiation_type MoK\a
_diffrn_radiation_wavelength 0.71073
_diffrn_reflns_av_R_equivalents 0.0380
_diffrn_reflns_av_sigmaI/netI 0.0400
_diffrn_reflns_limit_h_max 21
_diffrn_reflns_limit_h_min -24
_diffrn_reflns_limit_k_max 21
_diffrn_reflns_limit_k_min -24
_diffrn_reflns_limit_l_max 17
_diffrn_reflns_limit_l_min -17
_diffrn_reflns_number 7574
_diffrn_reflns_theta_full 25.99
_diffrn_reflns_theta_max 25.99
_diffrn_reflns_theta_min 1.87
_exptl_absorpt_coefficient_mu 2.020
_exptl_absorpt_correction_T_max 0.6881
_exptl_absorpt_correction_T_min 0.6649
_exptl_absorpt_correction_type multi-scan
_exptl_absorpt_process_details SADABS
_exptl_crystal_colour colorless
_exptl_crystal_density_diffrn 1.294
_exptl_crystal_density_method 'not measured'
_exptl_crystal_description block
_exptl_crystal_F_000 1894
_exptl_crystal_size_max 0.22
_exptl_crystal_size_mid 0.20
_exptl_crystal_size_min 0.20
_refine_diff_density_max 0.626
_refine_diff_density_min -0.310
_refine_diff_density_rms 0.077
_refine_ls_extinction_method none
_refine_ls_goodness_of_fit_ref 1.026
_refine_ls_hydrogen_treatment constr
_refine_ls_matrix_type full
_refine_ls_number_parameters 104
_refine_ls_number_reflns 2086
_refine_ls_number_restraints 3
_refine_ls_restrained_S_all 1.055
_refine_ls_R_factor_all 0.0439
_refine_ls_R_factor_gt 0.0369
_refine_ls_shift/su_max 0.001
_refine_ls_shift/su_mean 0.000
_refine_ls_structure_factor_coef Fsqd
_refine_ls_weighting_details 'calc w=1/[\s^2^(Fo^2^)+(0.0343P)^2^+20.0499P] where P=(Fo^2^+2Fc^2^)/3'
_refine_ls_weighting_scheme calc
_refine_ls_wR_factor_gt 0.0915
_refine_ls_wR_factor_ref 0.0960
_reflns_number_gt 1798
_reflns_number_total 2086
_reflns_threshold_expression >2sigma(I)
_cod_data_source_file ja8089872_si_015.cif
_cod_data_source_block MAF-2-CO2-0.42
_cod_original_sg_symbol_H-M R-3
_cod_database_code 4104201

loop_
_symmetry_equiv_pos_as_xyz
'x, y, z'
'-y, x-y, z'
'-x+y, -x, z'
'x+2/3, y+1/3, z+1/3'
'-y+2/3, x-y+1/3, z+1/3'
'-x+y+2/3, -x+1/3, z+1/3'
'x+1/3, y+2/3, z+2/3'
'-y+1/3, x-y+2/3, z+2/3'
'-x+y+1/3, -x+2/3, z+2/3'
'-x, -y, -z'
'y, -x+y, -z'
'x-y, x, -z'
'-x+2/3, -y+1/3, -z+1/3'
'y+2/3, -x+y+1/3, -z+1/3'
'x-y+2/3, x+1/3, -z+1/3'
'-x+1/3, -y+2/3, -z+2/3'
'y+1/3, -x+y+2/3, -z+2/3'
'x-y+1/3, x+2/3, -z+2/3'

loop_
_atom_site_label
_atom_site_type_symbol
_atom_site_fract_x
_atom_site_fract_y
_atom_site_fract_z
_atom_site_U_iso_or_equiv
_atom_site_adp_type
_atom_site_occupancy
_atom_site_symmetry_multiplicity
_atom_site_calc_flag
_atom_site_refinement_flags
Cu1 Cu 0.41496(2) 0.45167(2) 0.56205(2) 0.03152(15) Uani 1 1 d .
N1 N 0.50595(15) 0.54670(15) 0.61314(17) 0.0344(6) Uani 1 1 d .
N2 N 0.57459(14) 0.58485(15) 0.56149(17) 0.0326(6) Uani 1 1 d .
N3 N 0.58881(15) 0.65500(14) 0.69005(17) 0.0317(5) Uani 1 1 d .
C1 C 0.51719(19) 0.59032(18) 0.6890(2) 0.0353(7) Uani 1 1 d .
C2 C 0.4586(2) 0.5698(2) 0.7664(3) 0.0595(11) Uani 1 1 d .
H2A H 0.4111 0.5194 0.7507 0.071 Uiso 1 1 calc R
H2B H 0.4809 0.5619 0.8251 0.071 Uiso 1 1 calc R
C3 C 0.4351(4) 0.6292(4) 0.7841(5) 0.122(3) Uani 1 1 d .
H3A H 0.3982 0.6123 0.8369 0.183 Uiso 1 1 calc R
H3B H 0.4099 0.6352 0.7277 0.183 Uiso 1 1 calc R
H3C H 0.4817 0.6796 0.7993 0.183 Uiso 1 1 calc R
C4 C 0.62210(17) 0.64892(17) 0.6100(2) 0.0317(6) Uani 1 1 d .
C5 C 0.70317(19) 0.7075(2) 0.5798(3) 0.0477(9) Uani 1 1 d .
H5A H 0.7071 0.7595 0.5734 0.057 Uiso 1 1 calc R
H5B H 0.7135 0.6924 0.5172 0.057 Uiso 1 1 calc R
C6 C 0.7644(2) 0.7140(3) 0.6477(4) 0.0839(16) Uani 1 1 d .
H6A H 0.8165 0.7535 0.6251 0.126 Uiso 1 1 calc R
H6B H 0.7619 0.6631 0.6528 0.126 Uiso 1 1 calc R
H6C H 0.7549 0.7296 0.7096 0.126 Uiso 1 1 calc R
O1 O 0.5736(17) 0.3998(15) 0.631(2) 0.289(15) Uiso 0.420(12) 1 d PD
O2 O 0.6422(16) 0.4999(15) 0.7390(19) 0.279(14) Uiso 0.420(12) 1 d PD
C7 C 0.6068(19) 0.4474(18) 0.688(2) 0.206(14) Uiso 0.420(12) 1 d PD

loop_
_atom_site_aniso_label
_atom_site_aniso_U_11
_atom_site_aniso_U_22
_atom_site_aniso_U_33
_atom_site_aniso_U_23
_atom_site_aniso_U_13
_atom_site_aniso_U_12
Cu1 0.0281(2) 0.0318(2) 0.0268(2) -0.00335(14) 0.00654(14) 0.00906(16)
N1 0.0307(13) 0.0324(13) 0.0284(13) -0.0070(10) 0.0064(10) 0.0070(11)
N2 0.0280(13) 0.0315(13) 0.0283(13) -0.0061(10) 0.0043(10) 0.0073(11)
N3 0.0370(14) 0.0292(13) 0.0266(13) -0.0058(10) -0.0024(10) 0.0148(11)
C1 0.0383(17) 0.0343(16) 0.0275(15) -0.0069(12) 0.0034(13) 0.0138(14)
C2 0.056(2) 0.058(2) 0.040(2) -0.0182(18) 0.0169(17) 0.0102(19)
C3 0.096(4) 0.100(4) 0.158(6) -0.030(4) 0.065(4) 0.040(4)
C4 0.0317(15) 0.0295(15) 0.0284(15) -0.0031(12) -0.0007(12) 0.0112(13)
C5 0.0350(18) 0.0419(19) 0.047(2) -0.0104(16) 0.0031(15) 0.0049(15)
C6 0.038(2) 0.113(4) 0.084(4) -0.015(3) -0.006(2) 0.025(3)

loop_
_atom_type_symbol
_atom_type_description
_atom_type_scat_dispersion_real
_atom_type_scat_dispersion_imag
_atom_type_scat_source
C C 0.0033 0.0016 'International Tables Vol C Tables 4.2.6.8 and 6.1.1.4'
H H 0.0000 0.0000 'International Tables Vol C Tables 4.2.6.8 and 6.1.1.4'
N N 0.0061 0.0033 'International Tables Vol C Tables 4.2.6.8 and 6.1.1.4'
O O 0.0106 0.0060 'International Tables Vol C Tables 4.2.6.8 and 6.1.1.4'
Cu Cu 0.3201 1.2651 'International Tables Vol C Tables 4.2.6.8 and 6.1.1.4'

loop_
_geom_angle_atom_site_label_1
_geom_angle_atom_site_label_2
_geom_angle_atom_site_label_3
_geom_angle
_geom_angle_site_symmetry_1
_geom_angle_site_symmetry_3
N2 Cu1 N3 125.43(10) 10_666 14_456
N2 Cu1 N1 117.97(10) 10_666 .
N3 Cu1 N1 116.56(10) 14_456 .
C1 N1 N2 106.2(2) . .
C1 N1 Cu1 133.8(2) . .
N2 N1 Cu1 119.82(18) . .
C4 N2 N1 105.9(2) . .
C4 N2 Cu1 131.7(2) . 10_666
N1 N2 Cu1 122.20(18) . 10_666
C1 N3 C4 103.4(2) . .
C1 N3 Cu1 129.6(2) . 15_556
C4 N3 Cu1 125.9(2) . 15_556
N1 C1 N3 112.2(3) . .
N1 C1 C2 124.5(3) . .
N3 C1 C2 123.3(3) . .
C3 C2 C1 114.5(4) . .
N2 C4 N3 112.3(3) . .
N2 C4 C5 124.0(3) . .
N3 C4 C5 123.7(3) . .
C4 C5 C6 112.6(3) . .
O1 C7 O2 174(5) . .

loop_
_geom_bond_atom_site_label_1
_geom_bond_atom_site_label_2
_geom_bond_distance
_geom_bond_site_symmetry_2
Cu1 N2 1.946(2) 10_666
Cu1 N3 1.968(2) 14_456
Cu1 N1 1.970(2) .
N1 C1 1.325(4) .
N1 N2 1.383(3) .
N2 C4 1.326(4) .
N2 Cu1 1.946(2) 10_666
N3 C1 1.347(4) .
N3 C4 1.348(4) .
N3 Cu1 1.968(2) 15_556
C1 C2 1.495(4) .
C2 C3 1.479(7) .
C4 C5 1.490(4) .
C5 C6 1.499(6) .
O1 C7 1.162(10) .
O2 C7 1.164(10) .
